data_7058203
loop_
_publ_author_name
'Liu, Lixin'
'Zou, Dongyu'
'Zhang, Yunan'
'Zhang, Dajun'
'Zhang, Yu'
'Zhang, Qiang'
'Wang, Jian'
'Zeng, Shaoyu'
'Wang, Conggang'

_publ_section_title
;
 Assembly of three pharmaceutical salts/cocrystals of tetrahydroberberine
 with sulfophenyl acids: improving the properties by formation of
 charge-assisted hydrogen bonds
;
_journal_issue 12
_journal_name_full 'New Journal of Chemistry'
_journal_page_first 4886
_journal_paper_doi 10.1039/C9NJ00131J
_journal_volume 43
_journal_year 2019
_chemical_formula_moiety 'C20 H22 N O4, C7 H5 O6 S'
_chemical_formula_sum 'C27 H27 N O10 S'
_chemical_formula_weight 557.56
_space_group_crystal_system monoclinic
_space_group_IT_number 14
_space_group_name_Hall '-P 2ybc'
_space_group_name_H-M_alt 'P 1 21/c 1'
_symmetry_space_group_name_Hall '-P 2ybc'
_symmetry_space_group_name_H-M 'P 1 21/c 1'
_atom_sites_solution_hydrogens geom
_audit_creation_method SHELXL-2014/7
_audit_update_record
;
2018-07-29 deposited with the CCDC.    2019-02-19 downloaded from the CCDC.
;
_cell_angle_alpha 90
_cell_angle_beta 109.806(6)
_cell_angle_gamma 90
_cell_formula_units_Z 4
_cell_length_a 8.6392(4)
_cell_length_b 41.6450(17)
_cell_length_c 7.5384(4)
_cell_measurement_reflns_used 3765
_cell_measurement_temperature 293(2)
_cell_measurement_theta_max 22.4790
_cell_measurement_theta_min 3.6730
_cell_volume 2551.7(2)
_computing_structure_refinement 'SHELXL-2014/7 (Sheldrick, 2014)'
_diffrn_ambient_temperature 293(2)
_diffrn_measured_fraction_theta_full 0.997
_diffrn_measured_fraction_theta_max 0.997
_diffrn_measurement_device_type 'New Gemini, Dual, Cu at zero, EosS2'
_diffrn_radiation_type MoK\a
_diffrn_radiation_wavelength 0.71073
_diffrn_reflns_av_R_equivalents 0.0921
_diffrn_reflns_av_unetI/netI 0.0700
_diffrn_reflns_Laue_measured_fraction_full 0.997
_diffrn_reflns_Laue_measured_fraction_max 0.997
_diffrn_reflns_limit_h_max 10
_diffrn_reflns_limit_h_min -10
_diffrn_reflns_limit_k_max 49
_diffrn_reflns_limit_k_min -49
_diffrn_reflns_limit_l_max 8
_diffrn_reflns_limit_l_min -8
_diffrn_reflns_number 28149
_diffrn_reflns_point_group_measured_fraction_full 0.997
_diffrn_reflns_point_group_measured_fraction_max 0.997
_diffrn_reflns_theta_full 24.999
_diffrn_reflns_theta_max 24.999
_diffrn_reflns_theta_min 3.257
_exptl_absorpt_coefficient_mu 0.189
_exptl_crystal_colour yellow
_exptl_crystal_density_diffrn 1.451
_exptl_crystal_description block
_exptl_crystal_F_000 1168
_exptl_crystal_size_max 0.420
_exptl_crystal_size_mid 0.320
_exptl_crystal_size_min 0.300
_refine_diff_density_max 0.544
_refine_diff_density_min -0.594
_refine_diff_density_rms 0.144
_refine_ls_extinction_method none
_refine_ls_goodness_of_fit_ref 1.025
_refine_ls_hydrogen_treatment constr
_refine_ls_matrix_type full
_refine_ls_number_parameters 356
_refine_ls_number_reflns 4478
_refine_ls_number_restraints 0
_refine_ls_restrained_S_all 1.025
_refine_ls_R_factor_all 0.1094
_refine_ls_R_factor_gt 0.0536
_refine_ls_shift/su_max 0.000
_refine_ls_shift/su_mean 0.000
_refine_ls_structure_factor_coef Fsqd
_refine_ls_weighting_details 'w=1/[\s^2^(Fo^2^)+(0.0843P)^2^] where P=(Fo^2^+2Fc^2^)/3'
_refine_ls_weighting_scheme calc
_refine_ls_wR_factor_gt 0.1348
_refine_ls_wR_factor_ref 0.1671
_reflns_Friedel_coverage 0.000
_reflns_number_gt 2749
_reflns_number_total 4478
_reflns_threshold_expression 'I > 2\s(I)'
_cod_data_source_file c9nj00131j2.cif
_cod_data_source_block shelx_CCDC1
_cod_depositor_comments 'Adding full bibliography for 7058202--7058204.cif.'
_cod_database_code 7058203
_shelx_shelxl_version_number 2014/7
_shelx_space_group_comment
;
The symmetry employed for this shelxl refinement is uniquely defined
by the following loop, which should always be used as a source of
symmetry information in preference to the above space-group names.
They are only intended as comments.
;
_shelx_estimated_absorpt_t_min 0.738
_shelx_estimated_absorpt_t_max 0.802

loop_
_space_group_symop_operation_xyz
'x, y, z'
'-x, y+1/2, -z+1/2'
'-x, -y, -z'
'x, -y-1/2, z-1/2'

loop_
_atom_site_label
_atom_site_type_symbol
_atom_site_fract_x
_atom_site_fract_y
_atom_site_fract_z
_atom_site_U_iso_or_equiv
_atom_site_adp_type
_atom_site_occupancy
_atom_site_site_symmetry_order
_atom_site_calc_flag
_atom_site_refinement_flags_posn
_atom_site_refinement_flags_adp
C1 C 0.0508(4) 0.28086(9) 0.5061(5) 0.0485(10) Uani 1 1 d . .
H1 H -0.0425 0.2938 0.4736 0.058 Uiso 1 1 calc R U
C2 C 0.0395(4) 0.24838(9) 0.5118(5) 0.0521(10) Uani 1 1 d . .
C3 C 0.1750(5) 0.22875(8) 0.5591(5) 0.0468(9) Uani 1 1 d . .
C4 C 0.3298(4) 0.24074(8) 0.6006(5) 0.0469(9) Uani 1 1 d . .
H4 H 0.4209 0.2273 0.6304 0.056 Uiso 1 1 calc R U
C5 C 0.3469(4) 0.27421(8) 0.5967(5) 0.0409(8) Uani 1 1 d . .
C6 C 0.5174(4) 0.28799(9) 0.6432(6) 0.0515(10) Uani 1 1 d . .
H6A H 0.5734 0.2869 0.7784 0.062 Uiso 1 1 calc R U
H6B H 0.5790 0.2750 0.5834 0.062 Uiso 1 1 calc R U
C7 C 0.5160(4) 0.32225(8) 0.5794(5) 0.0493(9) Uani 1 1 d . .
H7A H 0.6254 0.3314 0.6315 0.059 Uiso 1 1 calc R U
H7B H 0.4825 0.3231 0.4430 0.059 Uiso 1 1 calc R U
C8 C 0.4217(4) 0.37620(8) 0.6250(5) 0.0430(9) Uani 1 1 d . .
H8A H 0.4275 0.3802 0.5006 0.052 Uiso 1 1 calc R U
H8B H 0.5261 0.3826 0.7168 0.052 Uiso 1 1 calc R U
C9 C 0.2882(4) 0.39670(8) 0.6506(4) 0.0375(8) Uani 1 1 d . .
C10 C 0.3167(4) 0.42973(8) 0.6707(5) 0.0449(9) Uani 1 1 d . .
C11 C 0.1944(5) 0.45003(9) 0.6892(5) 0.0525(10) Uani 1 1 d . .
C12 C 0.0475(5) 0.43704(9) 0.6862(6) 0.0577(11) Uani 1 1 d . .
H12 H -0.0344 0.4505 0.6980 0.069 Uiso 1 1 calc R U
C13 C 0.0190(4) 0.40430(9) 0.6661(5) 0.0536(10) Uani 1 1 d . .
H13 H -0.0818 0.3961 0.6638 0.064 Uiso 1 1 calc R U
C14 C 0.1392(4) 0.38361(8) 0.6492(5) 0.0400(8) Uani 1 1 d . .
C15 C 0.1138(4) 0.34792(8) 0.6360(5) 0.0443(9) Uani 1 1 d . .
H15A H -0.0002 0.3435 0.5626 0.053 Uiso 1 1 calc R U
H15B H 0.1344 0.3394 0.7617 0.053 Uiso 1 1 calc R U
C16 C 0.2236(4) 0.33051(8) 0.5468(5) 0.0414(9) Uani 1 1 d . .
H10A H 0.1917 0.3372 0.4147 0.050 Uiso 1 1 calc R U
C17 C 0.2100(4) 0.29428(8) 0.5513(5) 0.0402(8) Uani 1 1 d . .
C18 C -0.0458(5) 0.19787(10) 0.5043(7) 0.0724(13) Uani 1 1 d . .
H18A H -0.0956 0.1855 0.3901 0.087 Uiso 1 1 calc R U
H18B H -0.0783 0.1884 0.6038 0.087 Uiso 1 1 calc R U
C19 C 0.5655(6) 0.46099(13) 0.7833(8) 0.117(2) Uani 1 1 d . .
H19A H 0.5922 0.4786 0.7170 0.175 Uiso 1 1 calc R U
H19B H 0.6646 0.4500 0.8549 0.175 Uiso 1 1 calc R U
H19C H 0.5117 0.4689 0.8670 0.175 Uiso 1 1 calc R U
C20 C 0.1243(6) 0.50298(10) 0.7617(7) 0.0777(14) Uani 1 1 d . .
H20A H 0.0160 0.5025 0.6691 0.117 Uiso 1 1 calc R U
H20B H 0.1663 0.5245 0.7740 0.117 Uiso 1 1 calc R U
H20C H 0.1195 0.4959 0.8809 0.117 Uiso 1 1 calc R U
C21 C 0.0836(4) 0.09358(9) 0.6365(5) 0.0431(9) Uani 1 1 d . .
C22 C 0.5168(3) 0.11367(8) 0.6685(4) 0.0357(8) Uani 1 1 d . .
C23 C 0.5941(4) 0.08411(9) 0.7250(5) 0.0527(10) Uani 1 1 d . .
H23 H 0.7064 0.0821 0.7477 0.063 Uiso 1 1 calc R U
C24 C 0.5061(4) 0.05805(9) 0.7474(6) 0.0597(11) Uani 1 1 d . .
H24 H 0.5589 0.0385 0.7849 0.072 Uiso 1 1 calc R U
C25 C 0.3370(4) 0.06066(8) 0.7141(5) 0.0464(9) Uani 1 1 d . .
C26 C 0.2595(4) 0.09029(8) 0.6615(5) 0.0388(8) Uani 1 1 d . .
C27 C 0.3507(4) 0.11653(8) 0.6368(4) 0.0345(8) Uani 1 1 d . .
H27 H 0.2987 0.1362 0.5986 0.041 Uiso 1 1 calc R U
N1 N 0.3977(3) 0.34108(6) 0.6457(4) 0.0387(7) Uani 1 1 d . .
H1N H 0.4240 0.3367 0.7804 0.046 Uiso 1 1 calc R U
O1 O -0.1015(3) 0.23005(6) 0.4745(5) 0.0786(9) Uani 1 1 d . .
O2 O 0.1277(3) 0.19705(6) 0.5552(4) 0.0660(8) Uani 1 1 d . .
O3 O 0.4632(3) 0.44025(6) 0.6568(4) 0.0670(8) Uani 1 1 d . .
O4 O 0.2295(3) 0.48242(6) 0.7045(4) 0.0745(9) Uani 1 1 d . .
O5 O 0.7381(3) 0.15695(6) 0.8181(3) 0.0583(7) Uani 1 1 d . .
O6 O 0.7196(2) 0.13503(6) 0.5137(3) 0.0490(7) Uani 1 1 d . .
O7 O 0.5090(2) 0.17081(5) 0.5379(3) 0.0442(6) Uani 1 1 d . .
O8 O 0.2554(3) 0.03441(6) 0.7362(5) 0.0708(8) Uani 1 1 d . .
H8 H 0.1574 0.0387 0.7089 0.106 Uiso 1 1 calc R U
O9 O -0.0037(3) 0.07090(6) 0.6471(4) 0.0615(8) Uani 1 1 d . .
O10 O 0.0291(3) 0.12316(6) 0.6051(4) 0.0565(7) Uani 1 1 d . .
H10 H -0.0718 0.1231 0.5684 0.085 Uiso 1 1 calc R U
S1 S 0.63053(9) 0.14686(2) 0.63581(12) 0.0378(3) Uani 1 1 d . .

loop_
_atom_site_aniso_label
_atom_site_aniso_U_11
_atom_site_aniso_U_22
_atom_site_aniso_U_33
_atom_site_aniso_U_23
_atom_site_aniso_U_13
_atom_site_aniso_U_12
C1 0.040(2) 0.040(2) 0.058(2) 0.0006(18) 0.0066(17) -0.0013(17)
C2 0.043(2) 0.042(2) 0.064(3) 0.0003(19) 0.0085(19) -0.0099(19)
C3 0.057(2) 0.033(2) 0.048(2) -0.0039(17) 0.0142(18) -0.0063(19)
C4 0.050(2) 0.036(2) 0.053(2) -0.0006(17) 0.0161(18) 0.0027(17)
C5 0.0425(19) 0.037(2) 0.043(2) 0.0012(16) 0.0142(16) -0.0015(16)
C6 0.041(2) 0.043(2) 0.074(3) -0.0082(19) 0.0242(19) 0.0012(17)
C7 0.047(2) 0.043(2) 0.066(3) -0.0034(18) 0.0291(19) 0.0008(17)
C8 0.044(2) 0.032(2) 0.051(2) 0.0028(16) 0.0143(17) -0.0033(16)
C9 0.0391(19) 0.038(2) 0.0328(19) 0.0006(15) 0.0088(15) 0.0044(16)
C10 0.050(2) 0.037(2) 0.050(2) 0.0028(17) 0.0187(18) 0.0003(18)
C11 0.064(2) 0.037(2) 0.061(3) -0.0014(18) 0.026(2) 0.005(2)
C12 0.054(2) 0.047(3) 0.074(3) 0.002(2) 0.024(2) 0.014(2)
C13 0.043(2) 0.052(3) 0.067(3) 0.000(2) 0.0194(19) 0.0039(18)
C14 0.0374(19) 0.040(2) 0.039(2) 0.0022(16) 0.0081(15) 0.0049(16)
C15 0.0319(18) 0.041(2) 0.056(2) 0.0012(17) 0.0096(16) -0.0014(16)
C16 0.0334(18) 0.041(2) 0.042(2) -0.0001(16) 0.0020(15) -0.0011(16)
C17 0.0426(19) 0.033(2) 0.040(2) 0.0000(15) 0.0073(16) -0.0027(16)
C18 0.070(3) 0.043(3) 0.106(4) -0.014(2) 0.033(3) -0.018(2)
C19 0.083(4) 0.114(5) 0.166(6) -0.071(4) 0.060(4) -0.050(3)
C20 0.089(3) 0.050(3) 0.103(4) -0.011(2) 0.044(3) 0.014(2)
C21 0.0369(19) 0.043(2) 0.054(2) -0.0026(18) 0.0215(17) -0.0040(18)
C22 0.0279(17) 0.039(2) 0.040(2) 0.0019(16) 0.0117(15) 0.0022(15)
C23 0.0363(19) 0.051(3) 0.072(3) 0.012(2) 0.0205(19) 0.0080(18)
C24 0.048(2) 0.040(2) 0.095(3) 0.016(2) 0.029(2) 0.0117(19)
C25 0.046(2) 0.035(2) 0.066(3) 0.0015(18) 0.0287(18) -0.0050(17)
C26 0.0334(17) 0.037(2) 0.049(2) 0.0005(16) 0.0184(16) -0.0029(16)
C27 0.0295(17) 0.037(2) 0.0368(19) 0.0003(15) 0.0112(14) 0.0015(15)
N1 0.0374(15) 0.0353(17) 0.0441(17) 0.0023(13) 0.0148(13) -0.0012(13)
O1 0.0502(16) 0.0460(18) 0.128(3) -0.0010(17) 0.0146(16) -0.0145(14)
O2 0.0620(18) 0.0370(16) 0.096(2) -0.0024(14) 0.0224(15) -0.0084(13)
O3 0.0637(17) 0.0502(17) 0.099(2) -0.0131(15) 0.0435(16) -0.0144(14)
O4 0.0825(19) 0.0336(16) 0.121(3) -0.0060(15) 0.0521(19) 0.0052(14)
O5 0.0418(13) 0.0731(19) 0.0500(16) -0.0110(13) 0.0026(12) -0.0159(13)
O6 0.0318(12) 0.0622(17) 0.0604(16) 0.0011(12) 0.0253(11) 0.0019(11)
O7 0.0341(12) 0.0411(14) 0.0579(16) 0.0066(11) 0.0164(11) 0.0040(10)
O8 0.0621(17) 0.0416(17) 0.115(2) 0.0097(15) 0.0384(18) -0.0060(14)
O9 0.0426(14) 0.0535(17) 0.096(2) 0.0040(15) 0.0327(14) -0.0135(13)
O10 0.0312(13) 0.0473(17) 0.096(2) 0.0011(14) 0.0280(14) -0.0008(11)
S1 0.0248(4) 0.0440(6) 0.0451(5) 0.0003(4) 0.0124(4) -0.0025(4)

loop_
_atom_type_symbol
_atom_type_description
_atom_type_scat_dispersion_real
_atom_type_scat_dispersion_imag
_atom_type_scat_source
C C 0.0033 0.0016 'International Tables Vol C Tables 4.2.6.8 and 6.1.1.4'
H H 0.0000 0.0000 'International Tables Vol C Tables 4.2.6.8 and 6.1.1.4'
N N 0.0061 0.0033 'International Tables Vol C Tables 4.2.6.8 and 6.1.1.4'
O O 0.0106 0.0060 'International Tables Vol C Tables 4.2.6.8 and 6.1.1.4'
S S 0.1246 0.1234 'International Tables Vol C Tables 4.2.6.8 and 6.1.1.4'

loop_
_geom_angle_atom_site_label_1
_geom_angle_atom_site_label_2
_geom_angle_atom_site_label_3
_geom_angle
C2 C1 C17 117.4(3)
C2 C1 H1 121.3
C17 C1 H1 121.3
C1 C2 C3 122.5(3)
C1 C2 O1 127.6(3)
C3 C2 O1 109.8(3)
C4 C3 C2 121.8(3)
C4 C3 O2 128.1(3)
C2 C3 O2 110.1(3)
C3 C4 C5 117.5(3)
C3 C4 H4 121.3
C5 C4 H4 121.3
C17 C5 C4 121.0(3)
C17 C5 C6 120.7(3)
C4 C5 C6 118.3(3)
C7 C6 C5 112.7(3)
C7 C6 H6A 109.1
C5 C6 H6A 109.1
C7 C6 H6B 109.1
C5 C6 H6B 109.1
H6A C6 H6B 107.8
N1 C7 C6 108.8(3)
N1 C7 H7A 109.9
C6 C7 H7A 109.9
N1 C7 H7B 109.9
C6 C7 H7B 109.9
H7A C7 H7B 108.3
N1 C8 C9 113.8(3)
N1 C8 H8A 108.8
C9 C8 H8A 108.8
N1 C8 H8B 108.8
C9 C8 H8B 108.8
H8A C8 H8B 107.7
C14 C9 C10 121.0(3)
C14 C9 C8 121.7(3)
C10 C9 C8 117.4(3)
O3 C10 C11 124.1(3)
O3 C10 C9 116.0(3)
C11 C10 C9 119.7(3)
C12 C11 O4 124.3(3)
C12 C11 C10 119.1(3)
O4 C11 C10 116.6(3)
C11 C12 C13 121.3(4)
C11 C12 H12 119.3
C13 C12 H12 119.3
C12 C13 C14 120.7(3)
C12 C13 H13 119.7
C14 C13 H13 119.7
C13 C14 C9 118.3(3)
C13 C14 C15 121.6(3)
C9 C14 C15 120.1(3)
C14 C15 C16 113.7(3)
C14 C15 H15A 108.8
C16 C15 H15A 108.8
C14 C15 H15B 108.8
C16 C15 H15B 108.8
H15A C15 H15B 107.7
N1 C16 C17 110.7(3)
N1 C16 C15 108.1(3)
C17 C16 C15 113.6(3)
N1 C16 H10A 108.1
C17 C16 H10A 108.1
C15 C16 H10A 108.1
C5 C17 C1 119.8(3)
C5 C17 C16 122.5(3)
C1 C17 C16 117.7(3)
O1 C18 O2 109.7(3)
O1 C18 H18A 109.7
O2 C18 H18A 109.7
O1 C18 H18B 109.7
O2 C18 H18B 109.7
H18A C18 H18B 108.2
O3 C19 H19A 109.5
O3 C19 H19B 109.5
H19A C19 H19B 109.5
O3 C19 H19C 109.5
H19A C19 H19C 109.5
H19B C19 H19C 109.5
O4 C20 H20A 109.5
O4 C20 H20B 109.5
H20A C20 H20B 109.5
O4 C20 H20C 109.5
H20A C20 H20C 109.5
H20B C20 H20C 109.5
O9 C21 O10 122.9(3)
O9 C21 C26 123.3(3)
O10 C21 C26 113.7(3)
C27 C22 C23 119.4(3)
C27 C22 S1 120.4(2)
C23 C22 S1 120.2(2)
C24 C23 C22 120.6(3)
C24 C23 H23 119.7
C22 C23 H23 119.7
C23 C24 C25 120.4(3)
C23 C24 H24 119.8
C25 C24 H24 119.8
O8 C25 C26 122.2(3)
O8 C25 C24 118.3(3)
C26 C25 C24 119.4(3)
C25 C26 C27 119.4(3)
C25 C26 C21 119.6(3)
C27 C26 C21 121.0(3)
C22 C27 C26 120.7(3)
C22 C27 H27 119.6
C26 C27 H27 119.6
C8 N1 C16 112.7(2)
C8 N1 C7 110.0(2)
C16 N1 C7 111.2(3)
C8 N1 H1N 107.5
C16 N1 H1N 107.5
C7 N1 H1N 107.5
C2 O1 C18 105.2(3)
C3 O2 C18 105.2(3)
C19 O3 C10 122.9(3)
C11 O4 C20 118.1(3)
C25 O8 H8 109.5
C21 O10 H10 109.5
O5 S1 O7 114.00(15)
O5 S1 O6 113.01(14)
O7 S1 O6 110.65(14)
O5 S1 C22 107.85(15)
O7 S1 C22 105.55(13)
O6 S1 C22 105.04(15)

loop_
_geom_bond_atom_site_label_1
_geom_bond_atom_site_label_2
_geom_bond_distance
C1 C2 1.358(5)
C1 C17 1.415(4)
C1 H1 0.9300
C2 C3 1.372(5)
C2 O1 1.384(4)
C3 C4 1.361(5)
C3 O2 1.379(4)
C4 C5 1.403(5)
C4 H4 0.9300
C5 C17 1.393(4)
C5 C6 1.508(4)
C6 C7 1.504(5)
C6 H6A 0.9700
C6 H6B 0.9700
C7 N1 1.502(4)
C7 H7A 0.9700
C7 H7B 0.9700
C8 N1 1.493(4)
C8 C9 1.499(4)
C8 H8A 0.9700
C8 H8B 0.9700
C9 C14 1.394(4)
C9 C10 1.397(4)
C10 O3 1.376(4)
C10 C11 1.397(5)
C11 C12 1.372(5)
C11 O4 1.379(4)
C12 C13 1.385(5)
C12 H12 0.9300
C13 C14 1.388(5)
C13 H13 0.9300
C14 C15 1.501(4)
C15 C16 1.519(5)
C15 H15A 0.9700
C15 H15B 0.9700
C16 N1 1.501(4)
C16 C17 1.515(5)
C16 H10A 0.9800
C18 O1 1.416(4)
C18 O2 1.416(5)
C18 H18A 0.9700
C18 H18B 0.9700
C19 O3 1.366(5)
C19 H19A 0.9600
C19 H19B 0.9600
C19 H19C 0.9600
C20 O4 1.418(5)
C20 H20A 0.9600
C20 H20B 0.9600
C20 H20C 0.9600
C21 O9 1.228(4)
C21 O10 1.311(4)
C21 C26 1.473(5)
C22 C27 1.378(4)
C22 C23 1.396(4)
C22 S1 1.761(3)
C23 C24 1.368(5)
C23 H23 0.9300
C24 C25 1.400(5)
C24 H24 0.9300
C25 O8 1.342(4)
C25 C26 1.396(5)
C26 C27 1.396(4)
C27 H27 0.9300
N1 H1N 0.9800
O5 S1 1.436(2)
O6 S1 1.470(2)
O7 S1 1.455(2)
O8 H8 0.8200
O10 H10 0.8200

loop_
_geom_hbond_atom_site_label_D
_geom_hbond_atom_site_label_H
_geom_hbond_atom_site_label_A
_geom_hbond_distance_DH
_geom_hbond_distance_HA
_geom_hbond_distance_DA
_geom_hbond_angle_DHA
_geom_hbond_site_symmetry_A
C4 H4 O7 0.93 2.64 3.406(4) 140.4 .
C8 H8B O6 0.97 2.41 3.212(4) 139.9 4_566
C15 H15A O5 0.97 2.38 3.324(4) 163.0 4_465
C19 H19A O8 0.96 2.63 3.452(6) 143.4 2_656
C19 H19C O4 0.96 2.39 2.899(6) 112.4 .
C20 H20B O9 0.96 2.57 3.169(5) 120.3 2_556
N1 H1N O7 0.98 1.85 2.826(4) 170.7 4_566
N1 H1N S1 0.98 2.76 3.593(3) 143.8 4_566
O8 H8 O9 0.82 1.87 2.598(4) 146.5 .
O10 H10 O6 0.82 1.78 2.573(3) 162.8 1_455
O10 H10 S1 0.82 2.96 3.664(2) 145.9 1_455

loop_
_geom_torsion_atom_site_label_1
_geom_torsion_atom_site_label_2
_geom_torsion_atom_site_label_3
_geom_torsion_atom_site_label_4
_geom_torsion
C17 C1 C2 C3 0.0(6)
C17 C1 C2 O1 179.6(4)
C1 C2 C3 C4 -1.0(6)
O1 C2 C3 C4 179.3(3)
C1 C2 C3 O2 179.4(3)
O1 C2 C3 O2 -0.3(4)
C2 C3 C4 C5 1.1(5)
O2 C3 C4 C5 -179.4(3)
C3 C4 C5 C17 -0.2(5)
C3 C4 C5 C6 179.7(3)
C17 C5 C6 C7 -17.1(5)
C4 C5 C6 C7 163.0(3)
C5 C6 C7 N1 49.3(4)
N1 C8 C9 C14 -14.2(4)
N1 C8 C9 C10 167.7(3)
C14 C9 C10 O3 -175.6(3)
C8 C9 C10 O3 2.6(4)
C14 C9 C10 C11 -0.2(5)
C8 C9 C10 C11 178.0(3)
O3 C10 C11 C12 174.7(3)
C9 C10 C11 C12 -0.3(5)
O3 C10 C11 O4 -3.7(5)
C9 C10 C11 O4 -178.7(3)
O4 C11 C12 C13 178.5(3)
C10 C11 C12 C13 0.3(6)
C11 C12 C13 C14 0.4(6)
C12 C13 C14 C9 -0.8(5)
C12 C13 C14 C15 177.2(3)
C10 C9 C14 C13 0.7(5)
C8 C9 C14 C13 -177.4(3)
C10 C9 C14 C15 -177.3(3)
C8 C9 C14 C15 4.5(5)
C13 C14 C15 C16 158.3(3)
C9 C14 C15 C16 -23.7(4)
C14 C15 C16 N1 50.9(4)
C14 C15 C16 C17 174.2(3)
C4 C5 C17 C1 -0.8(5)
C6 C5 C17 C1 179.3(3)
C4 C5 C17 C16 179.6(3)
C6 C5 C17 C16 -0.3(5)
C2 C1 C17 C5 0.9(5)
C2 C1 C17 C16 -179.5(3)
N1 C16 C17 C5 -15.4(5)
C15 C16 C17 C5 -137.3(3)
N1 C16 C17 C1 165.0(3)
C15 C16 C17 C1 43.1(4)
C27 C22 C23 C24 0.6(5)
S1 C22 C23 C24 -178.8(3)
C22 C23 C24 C25 -0.1(6)
C23 C24 C25 O8 179.4(4)
C23 C24 C25 C26 -1.3(6)
O8 C25 C26 C27 -178.6(3)
C24 C25 C26 C27 2.1(5)
O8 C25 C26 C21 2.6(5)
C24 C25 C26 C21 -176.7(3)
O9 C21 C26 C25 -5.1(5)
O10 C21 C26 C25 173.7(3)
O9 C21 C26 C27 176.1(3)
O10 C21 C26 C27 -5.0(5)
C23 C22 C27 C26 0.3(5)
S1 C22 C27 C26 179.7(2)
C25 C26 C27 C22 -1.7(5)
C21 C26 C27 C22 177.1(3)
C9 C8 N1 C16 43.6(4)
C9 C8 N1 C7 168.4(3)
C17 C16 N1 C8 173.0(3)
C15 C16 N1 C8 -62.0(4)
C17 C16 N1 C7 48.8(4)
C15 C16 N1 C7 173.9(3)
C6 C7 N1 C8 166.8(3)
C6 C7 N1 C16 -67.5(4)
C1 C2 O1 C18 -178.7(4)
C3 C2 O1 C18 1.0(4)
O2 C18 O1 C2 -1.3(5)
C4 C3 O2 C18 180.0(4)
C2 C3 O2 C18 -0.5(4)
O1 C18 O2 C3 1.1(5)
C11 C10 O3 C19 52.4(6)
C9 C10 O3 C19 -132.4(4)
C12 C11 O4 C20 14.4(6)
C10 C11 O4 C20 -167.3(4)
C27 C22 S1 O5 110.2(3)
C23 C22 S1 O5 -70.4(3)
C27 C22 S1 O7 -12.0(3)
C23 C22 S1 O7 167.4(3)
C27 C22 S1 O6 -129.0(3)
C23 C22 S1 O6 50.4(3)
